data_1508148
loop_
_publ_author_name
'Arnold, Polly L.'
'P\'echarman, Anne-Fr\'ed\'erique'
'Hollis, Emmalina'
'Yahia, Ahmed'
'Maron, Laurent'
'Parsons, Simon'
'Love, Jason B.'

_publ_section_title
;
 Uranyl oxo activation and functionalization by metal cation coordination.
;
_journal_issue 12
_journal_name_full 'Nature chemistry'
_journal_page_first 1056
_journal_page_last 1061
_journal_paper_doi 10.1038/nchem.904
_journal_volume 2
_journal_year 2010
_chemical_formula_moiety 'C50 H57 Li N8 O4 U, C20 H40 O5'
_chemical_formula_sum 'C70 H97 Li N8 O9 U'
_chemical_formula_weight 1439.53
_chemical_name_systematic
;
 ?
;
_space_group_IT_number 2
_symmetry_cell_setting triclinic
_symmetry_space_group_name_Hall '-P 1'
_symmetry_space_group_name_H-M 'P -1'
_atom_sites_solution_hydrogens geom
_atom_sites_solution_primary direct
_atom_sites_solution_secondary difmap
_audit_creation_method SHELXL-97
_cell_angle_alpha 107.186(3)
_cell_angle_beta 96.271(3)
_cell_angle_gamma 106.235(3)
_cell_formula_units_Z 2
_cell_length_a 12.9187(6)
_cell_length_b 16.9057(7)
_cell_length_c 17.0274(7)
_cell_measurement_reflns_used 7610
_cell_measurement_temperature 150(2)
_cell_measurement_theta_max 26.43
_cell_measurement_theta_min 2.3145
_cell_volume 3335.6(3)
_computing_cell_refinement Saint
_computing_data_collection SMART
_computing_data_reduction Saint
_computing_molecular_graphics ORTEP
_computing_publication_material enCIFer
_computing_structure_refinement 'SHELXL-97 (Sheldrick, 2008)'
_computing_structure_solution SHELXS-92
_diffrn_ambient_temperature 150(2)
_diffrn_measured_fraction_theta_full 0.990
_diffrn_measured_fraction_theta_max 0.990
_diffrn_measurement_device_type 'Bruker Smart Apex CCD'
_diffrn_measurement_method 'Phi and Omega scans'
_diffrn_radiation_monochromator graphite
_diffrn_radiation_source 'fine-focus sealed tube'
_diffrn_radiation_type MoK\a
_diffrn_radiation_wavelength 0.71073
_diffrn_reflns_av_R_equivalents 0.0697
_diffrn_reflns_av_sigmaI/netI 0.0647
_diffrn_reflns_limit_h_max 16
_diffrn_reflns_limit_h_min -16
_diffrn_reflns_limit_k_max 21
_diffrn_reflns_limit_k_min -21
_diffrn_reflns_limit_l_max 21
_diffrn_reflns_limit_l_min -21
_diffrn_reflns_number 56425
_diffrn_reflns_theta_full 26.48
_diffrn_reflns_theta_max 26.48
_diffrn_reflns_theta_min 1.28
_diffrn_standards_decay_% 0
_diffrn_standards_number 0
_exptl_absorpt_coefficient_mu 2.495
_exptl_absorpt_correction_T_max 0.8253
_exptl_absorpt_correction_T_min 0.5743
_exptl_absorpt_correction_type multi-scan
_exptl_absorpt_process_details 'SADABS 2007/2'
_exptl_crystal_colour red
_exptl_crystal_density_diffrn 1.433
_exptl_crystal_density_meas 1.42
_exptl_crystal_density_method 'not measured'
_exptl_crystal_description block
_exptl_crystal_F_000 1480
_exptl_crystal_size_max 0.25
_exptl_crystal_size_mid 0.14
_exptl_crystal_size_min 0.08
_refine_diff_density_max 2.921
_refine_diff_density_min -1.179
_refine_diff_density_rms 0.147
_refine_ls_extinction_method none
_refine_ls_goodness_of_fit_ref 1.069
_refine_ls_hydrogen_treatment riding
_refine_ls_matrix_type full
_refine_ls_number_parameters 802
_refine_ls_number_reflns 13655
_refine_ls_number_restraints 0
_refine_ls_restrained_S_all 1.069
_refine_ls_R_factor_all 0.0628
_refine_ls_R_factor_gt 0.0494
_refine_ls_shift/su_max 0.036
_refine_ls_shift/su_mean 0.001
_refine_ls_structure_factor_coef Fsqd
_refine_ls_weighting_details 'calc w=1/[\s^2^(Fo^2^)+(0.0563P)^2^+7.9186P] where P=(Fo^2^+2Fc^2^)/3'
_refine_ls_weighting_scheme calc
_refine_ls_wR_factor_gt 0.1119
_refine_ls_wR_factor_ref 0.1179
_reflns_number_gt 11637
_reflns_number_total 13655
_reflns_threshold_expression >2\s(I)
_cod_data_source_file nchem.904-s5.cif
_cod_data_source_block po9092_2thf
_cod_depositor_comments
;
The following automatic conversions were performed:

'_symmetry_cell_setting' value 'Triclinic' changed to 'triclinic'
according to /home/saulius/struct/CIF-dictionaries/cif_core.dic
dictionary named 'cif_core.dic' version 2.4.1 from 2010-06-29.

Automatic conversion script
Id: cif_fix_values 1891 2012-01-12 08:04:46Z andrius 
;
_cod_original_cell_volume 3335.6(2)
_cod_original_sg_symbol_H-M P-1
_cod_database_code 1508148

loop_
_symmetry_equiv_pos_as_xyz
'x, y, z'
'-x, -y, -z'

loop_
_atom_site_label
_atom_site_type_symbol
_atom_site_fract_x
_atom_site_fract_y
_atom_site_fract_z
_atom_site_U_iso_or_equiv
_atom_site_adp_type
_atom_site_occupancy
_atom_site_symmetry_multiplicity
_atom_site_calc_flag
_atom_site_refinement_flags
C1 C 0.8930(5) 0.7288(3) 0.0940(3) 0.0261(12) Uani 1 1 d .
H1A H 0.8739 0.7798 0.1248 0.039 Uiso 1 1 calc R
H1B H 0.8679 0.7142 0.0335 0.039 Uiso 1 1 calc R
H1C H 0.9731 0.7423 0.1071 0.039 Uiso 1 1 calc R
C1S C 0.2226(9) 0.9491(6) 0.4151(6) 0.086(3) Uani 1 1 d .
H1S1 H 0.2446 0.9854 0.3797 0.104 Uiso 1 1 calc R
H1S2 H 0.2895 0.9558 0.4543 0.104 Uiso 1 1 calc R
C2 C 0.8381(4) 0.6522(3) 0.1194(3) 0.0207(11) Uani 1 1 d .
C3 C 0.8528(4) 0.5715(3) 0.0839(3) 0.0213(11) Uani 1 1 d .
H3 H 0.9008 0.5667 0.0456 0.026 Uiso 1 1 calc R
C4 C 0.7996(4) 0.4979(3) 0.1028(3) 0.0192(11) Uani 1 1 d .
C5 C 0.8018(4) 0.3895(3) -0.0179(3) 0.0220(11) Uani 1 1 d .
H5 H 0.7829 0.4248 -0.0476 0.026 Uiso 1 1 calc R
C5S C 0.2630(9) 0.2441(6) 0.5655(6) 0.078(3) Uani 1 1 d .
H5S1 H 0.1904 0.2382 0.5812 0.094 Uiso 1 1 calc R
H5S2 H 0.2908 0.1993 0.5781 0.094 Uiso 1 1 calc R
C6 C 0.8138(4) 0.3093(3) -0.0630(3) 0.0203(11) Uani 1 1 d .
C6S C 0.2540(12) 0.2339(6) 0.4746(6) 0.107(5) Uani 1 1 d .
H6S1 H 0.3025 0.2017 0.4497 0.129 Uiso 1 1 calc R
H6S2 H 0.1771 0.2013 0.4431 0.129 Uiso 1 1 calc R
C7 C 0.7914(5) 0.2639(4) -0.1497(3) 0.0247(12) Uani 1 1 d .
H7 H 0.7705 0.2841 -0.1934 0.030 Uiso 1 1 calc R
C7S C 0.2891(6) 0.3245(5) 0.4716(4) 0.0405(16) Uani 1 1 d .
H7S1 H 0.2296 0.3345 0.4380 0.049 Uiso 1 1 calc R
H7S2 H 0.3559 0.3361 0.4475 0.049 Uiso 1 1 calc R
C8 C 0.8060(5) 0.1838(4) -0.1589(3) 0.0258(12) Uani 1 1 d .
H8 H 0.7956 0.1380 -0.2105 0.031 Uiso 1 1 calc R
C8S C 0.3131(6) 0.3814(5) 0.5636(4) 0.0450(17) Uani 1 1 d .
H8S1 H 0.3758 0.4358 0.5757 0.054 Uiso 1 1 calc R
H8S2 H 0.2478 0.3974 0.5781 0.054 Uiso 1 1 calc R
C9 C 0.8388(4) 0.1828(3) -0.0786(3) 0.0197(11) Uani 1 1 d .
C9S C 0.3990(7) 0.0925(7) 0.5742(5) 0.077(3) Uani 1 1 d .
H9S1 H 0.3760 0.0293 0.5410 0.093 Uiso 1 1 calc R
H9S2 H 0.3363 0.1134 0.5634 0.093 Uiso 1 1 calc R
C10 C 0.8666(4) 0.1101(3) -0.0545(3) 0.0213(11) Uani 1 1 d .
C10S C 0.4856(11) 0.1362(13) 0.5487(7) 0.157(8) Uani 1 1 d .
H10A H 0.4643 0.1766 0.5234 0.188 Uiso 1 1 calc R
H10B H 0.5074 0.0940 0.5053 0.188 Uiso 1 1 calc R
C11 C 0.8703(5) 0.0384(3) -0.1336(3) 0.0241(12) Uani 1 1 d .
H11A H 0.7990 0.0151 -0.1731 0.036 Uiso 1 1 calc R
H11B H 0.8858 -0.0090 -0.1178 0.036 Uiso 1 1 calc R
H11C H 0.9284 0.0634 -0.1603 0.036 Uiso 1 1 calc R
C11S C 0.5789(8) 0.1862(6) 0.6198(6) 0.066(2) Uani 1 1 d .
H11D H 0.5820 0.2479 0.6444 0.080 Uiso 1 1 calc R
H11E H 0.6499 0.1844 0.6040 0.080 Uiso 1 1 calc R
C12 C 0.7764(5) 0.0690(4) -0.0126(4) 0.0260(12) Uani 1 1 d .
H12A H 0.7049 0.0450 -0.0519 0.039 Uiso 1 1 calc R
H12B H 0.7733 0.1140 0.0381 0.039 Uiso 1 1 calc R
H12C H 0.7934 0.0219 0.0027 0.039 Uiso 1 1 calc R
C12S C 0.5489(8) 0.1358(7) 0.6782(7) 0.085(3) Uani 1 1 d .
H12D H 0.5786 0.1741 0.7376 0.101 Uiso 1 1 calc R
H12E H 0.5775 0.0859 0.6669 0.101 Uiso 1 1 calc R
C13 C 0.9761(4) 0.1467(3) 0.0072(3) 0.0188(11) Uani 1 1 d .
C13S C 0.6813(5) 0.4540(4) 0.8294(4) 0.0278(13) Uani 1 1 d .
H13A H 0.7024 0.4562 0.7757 0.033 Uiso 1 1 calc R
H13B H 0.7388 0.4414 0.8623 0.033 Uiso 1 1 calc R
C14 C 1.0644(4) 0.1123(3) 0.0043(3) 0.0225(11) Uani 1 1 d .
H14 H 1.0681 0.0628 -0.0384 0.027 Uiso 1 1 calc R
C14S C 0.6682(6) 0.5364(5) 0.8767(4) 0.0460(18) Uani 1 1 d .
H14A H 0.6384 0.5624 0.8382 0.055 Uiso 1 1 calc R
H14B H 0.7399 0.5787 0.9115 0.055 Uiso 1 1 calc R
C15 C 1.1443(5) 0.1653(3) 0.0761(3) 0.0216(11) Uani 1 1 d .
H15 H 1.2133 0.1587 0.0924 0.026 Uiso 1 1 calc R
C15S C 0.5876(5) 0.5139(4) 0.9323(4) 0.0349(14) Uani 1 1 d .
H15A H 0.5270 0.5383 0.9262 0.042 Uiso 1 1 calc R
H15B H 0.6256 0.5372 0.9921 0.042 Uiso 1 1 calc R
C16 C 1.1043(4) 0.2297(3) 0.1197(3) 0.0196(11) Uani 1 1 d .
C16S C 0.5436(6) 0.4133(5) 0.8999(4) 0.0415(16) Uani 1 1 d .
H16A H 0.4625 0.3910 0.8926 0.050 Uiso 1 1 calc R
H16B H 0.5777 0.3894 0.9384 0.050 Uiso 1 1 calc R
C17 C 1.1467(5) 0.2945(3) 0.2000(3) 0.0203(11) Uani 1 1 d .
H17 H 1.2166 0.3017 0.2307 0.024 Uiso 1 1 calc R
C17S C 0.8464(8) 0.0240(7) 0.2184(6) 0.084(3) Uani 1 1 d .
H17A H 0.7775 0.0371 0.2265 0.101 Uiso 1 1 calc R
H17B H 0.8293 -0.0276 0.1667 0.101 Uiso 1 1 calc R
C18 C 1.1367(4) 0.4064(3) 0.3156(3) 0.0196(11) Uani 1 1 d .
C18S C 0.8886(15) 0.0075(11) 0.2845(12) 0.168(8) Uani 1 1 d .
H18A H 0.8894 -0.0536 0.2659 0.202 Uiso 1 1 calc R
H18B H 0.8404 0.0127 0.3258 0.202 Uiso 1 1 calc R
C19 C 1.2407(5) 0.4685(4) 0.3356(3) 0.0253(12) Uani 1 1 d .
H19 H 1.2819 0.4700 0.2928 0.030 Uiso 1 1 calc R
C19S C 0.9921(8) 0.0624(8) 0.3224(7) 0.094(4) Uani 1 1 d .
H19A H 1.0430 0.0281 0.3222 0.112 Uiso 1 1 calc R
H19B H 0.9939 0.0951 0.3815 0.112 Uiso 1 1 calc R
C20 C 1.2867(5) 0.5286(4) 0.4166(4) 0.0266(12) Uani 1 1 d .
C20S C 1.0257(6) 0.1199(5) 0.2813(4) 0.0464(17) Uani 1 1 d .
H20A H 1.0909 0.1121 0.2585 0.056 Uiso 1 1 calc R
H20B H 1.0462 0.1808 0.3205 0.056 Uiso 1 1 calc R
C21 C 1.3988(5) 0.5955(5) 0.4353(4) 0.0434(17) Uani 1 1 d .
H21A H 1.4291 0.5869 0.3843 0.065 Uiso 1 1 calc R
H21B H 1.4476 0.5889 0.4794 0.065 Uiso 1 1 calc R
H21C H 1.3929 0.6544 0.4543 0.065 Uiso 1 1 calc R
C22 C 1.2706(5) 0.5909(4) 0.5666(3) 0.0297(13) Uani 1 1 d .
H22A H 1.2168 0.5798 0.6018 0.045 Uiso 1 1 calc R
H22B H 1.2853 0.6506 0.5655 0.045 Uiso 1 1 calc R
H22C H 1.3392 0.5843 0.5898 0.045 Uiso 1 1 calc R
C23 C 1.2250(5) 0.5263(4) 0.4787(3) 0.0247(12) Uani 1 1 d .
C24 C 1.1206(5) 0.4638(3) 0.4585(3) 0.0222(11) Uani 1 1 d .
H24 H 1.0791 0.4626 0.5012 0.027 Uiso 1 1 calc R
C25 C 1.0751(4) 0.4031(3) 0.3779(3) 0.0203(11) Uani 1 1 d .
C26 C 0.9372(5) 0.2979(3) 0.4034(3) 0.0235(12) Uani 1 1 d .
H26 H 0.9885 0.3061 0.4520 0.028 Uiso 1 1 calc R
C27 C 0.8284(5) 0.2379(4) 0.3869(3) 0.0259(12) Uani 1 1 d .
C28 C 0.7782(5) 0.1894(4) 0.4328(4) 0.0329(14) Uani 1 1 d .
H28 H 0.8122 0.1864 0.4837 0.040 Uiso 1 1 calc R
C29 C 0.6684(5) 0.1453(4) 0.3909(4) 0.0340(14) Uani 1 1 d .
H29 H 0.6141 0.1075 0.4087 0.041 Uiso 1 1 calc R
C30 C 0.6522(5) 0.1666(3) 0.3185(4) 0.0265(12) Uani 1 1 d .
C31 C 0.5516(5) 0.1421(4) 0.2522(4) 0.0282(13) Uani 1 1 d .
C32 C 0.5725(6) 0.0989(4) 0.1646(4) 0.0353(14) Uani 1 1 d .
H32A H 0.5061 0.0831 0.1217 0.053 Uiso 1 1 calc R
H32B H 0.5905 0.0460 0.1632 0.053 Uiso 1 1 calc R
H32C H 0.6341 0.1402 0.1532 0.053 Uiso 1 1 calc R
C33 C 0.4541(5) 0.0773(4) 0.2686(5) 0.0406(16) Uani 1 1 d .
H33A H 0.3886 0.0616 0.2249 0.061 Uiso 1 1 calc R
H33B H 0.4396 0.1044 0.3238 0.061 Uiso 1 1 calc R
H33C H 0.4719 0.0243 0.2675 0.061 Uiso 1 1 calc R
C34 C 0.5248(5) 0.2253(4) 0.2551(3) 0.0239(12) Uani 1 1 d .
C4S C 0.0616(7) 0.8545(5) 0.3436(5) 0.059(2) Uani 1 1 d .
H4S1 H 0.0126 0.7927 0.3207 0.071 Uiso 1 1 calc R
H4S2 H 0.0519 0.8829 0.3014 0.071 Uiso 1 1 calc R
C35 C 0.4444(5) 0.2563(4) 0.2903(4) 0.0301(13) Uani 1 1 d .
H35 H 0.3900 0.2270 0.3147 0.036 Uiso 1 1 calc R
C36 C 0.4596(5) 0.3377(4) 0.2826(4) 0.0298(13) Uani 1 1 d .
H36 H 0.4181 0.3756 0.3007 0.036 Uiso 1 1 calc R
C37 C 0.5488(5) 0.3531(4) 0.2427(3) 0.0237(12) Uani 1 1 d .
C38 C 0.5972(4) 0.4263(4) 0.2187(3) 0.0215(11) Uani 1 1 d .
H38 H 0.5711 0.4749 0.2327 0.026 Uiso 1 1 calc R
C39 C 0.7294(4) 0.5048(3) 0.1606(3) 0.0194(11) Uani 1 1 d .
C40 C 0.7188(4) 0.5864(3) 0.1985(3) 0.0222(11) Uani 1 1 d .
H40 H 0.6748 0.5923 0.2397 0.027 Uiso 1 1 calc R
C41 C 0.7700(4) 0.6597(3) 0.1783(3) 0.0216(11) Uani 1 1 d .
C42 C 0.7535(5) 0.7457(4) 0.2205(4) 0.0310(13) Uani 1 1 d .
H42A H 0.7947 0.7901 0.1991 0.046 Uiso 1 1 calc R
H42B H 0.7802 0.7642 0.2813 0.046 Uiso 1 1 calc R
H42C H 0.6749 0.7387 0.2085 0.046 Uiso 1 1 calc R
C43 C 1.0751(5) 0.5618(3) 0.2367(4) 0.0277(13) Uani 1 1 d .
H43A H 1.0571 0.5828 0.1902 0.033 Uiso 1 1 calc R
H43B H 1.1430 0.5460 0.2318 0.033 Uiso 1 1 calc R
C44 C 1.0894(5) 0.6307(4) 0.3210(4) 0.0324(14) Uani 1 1 d .
H44A H 1.1199 0.6906 0.3190 0.039 Uiso 1 1 calc R
H44B H 1.1384 0.6237 0.3656 0.039 Uiso 1 1 calc R
C45 C 0.9729(5) 0.6128(4) 0.3355(4) 0.0319(14) Uani 1 1 d .
H45A H 0.9294 0.6360 0.3020 0.038 Uiso 1 1 calc R
H45B H 0.9722 0.6386 0.3957 0.038 Uiso 1 1 calc R
C46 C 0.9290(5) 0.5132(4) 0.3057(3) 0.0246(12) Uani 1 1 d .
H46A H 0.9494 0.4914 0.3511 0.029 Uiso 1 1 calc R
H46B H 0.8478 0.4912 0.2870 0.029 Uiso 1 1 calc R
C47 C 0.4464(5) 0.2331(5) 0.0356(4) 0.0420(16) Uani 1 1 d .
H47A H 0.4396 0.2907 0.0386 0.050 Uiso 1 1 calc R
H47B H 0.4259 0.2201 0.0860 0.050 Uiso 1 1 calc R
C48 C 0.3738(5) 0.1630(5) -0.0428(4) 0.0428(17) Uani 1 1 d .
H48A H 0.3092 0.1784 -0.0618 0.051 Uiso 1 1 calc R
H48B H 0.3476 0.1059 -0.0340 0.051 Uiso 1 1 calc R
C49 C 0.4487(5) 0.1602(4) -0.1053(4) 0.0343(14) Uani 1 1 d .
H49A H 0.4231 0.1031 -0.1518 0.041 Uiso 1 1 calc R
H49B H 0.4553 0.2080 -0.1288 0.041 Uiso 1 1 calc R
C50 C 0.5551(5) 0.1731(4) -0.0497(4) 0.0369(15) Uani 1 1 d .
H50A H 0.5575 0.1167 -0.0450 0.044 Uiso 1 1 calc R
H50B H 0.6188 0.1977 -0.0728 0.044 Uiso 1 1 calc R
C2S C 0.1406(8) 0.9791(6) 0.4646(6) 0.070(3) Uani 1 1 d .
H2S1 H 0.1646 0.9904 0.5253 0.084 Uiso 1 1 calc R
H2S2 H 0.1324 1.0331 0.4572 0.084 Uiso 1 1 calc R
C3S C 0.0350(8) 0.9041(7) 0.4281(7) 0.078(3) Uani 1 1 d .
H3S1 H -0.0286 0.9244 0.4183 0.093 Uiso 1 1 calc R
H3S2 H 0.0206 0.8674 0.4641 0.093 Uiso 1 1 calc R
N1 N 0.8161(4) 0.4164(3) 0.0640(3) 0.0179(9) Uani 1 1 d .
N2 N 0.8441(4) 0.2583(3) -0.0194(3) 0.0200(9) Uani 1 1 d .
N3 N 0.9995(4) 0.2179(3) 0.0765(2) 0.0183(9) Uani 1 1 d .
N4 N 1.0904(4) 0.3444(3) 0.2323(3) 0.0194(9) Uani 1 1 d .
N5 N 0.9682(4) 0.3413(3) 0.3546(3) 0.0227(10) Uani 1 1 d .
N6 N 0.7510(4) 0.2216(3) 0.3173(3) 0.0239(10) Uani 1 1 d .
H6 H 0.7635 0.2437 0.2772 0.029 Uiso 1 1 calc R
N7 N 0.5883(4) 0.2829(3) 0.2263(3) 0.0213(10) Uani 1 1 d .
N8 N 0.6767(4) 0.4281(3) 0.1779(3) 0.0230(10) Uani 1 1 d .
O1S O 0.1711(5) 0.8593(4) 0.3636(4) 0.0673(16) Uani 1 1 d .
O2S O 0.3392(4) 0.3302(3) 0.6099(3) 0.0486(12) Uani 1 1 d .
O3 O 0.9819(3) 0.4856(2) 0.2352(2) 0.0214(8) Uani 1 1 d .
O3S O 0.4239(8) 0.1040(7) 0.6587(7) 0.135(3) Uani 1 1 d .
O4 O 0.5577(3) 0.2335(3) 0.0313(3) 0.0370(10) Uani 1 1 d .
O4S O 0.5793(7) 0.3905(6) 0.8146(5) 0.114(3) Uani 1 1 d .
O5S O 0.9312(6) 0.1019(5) 0.2105(4) 0.091(2) Uani 1 1 d .
O1 O 0.8231(3) 0.2886(2) 0.1625(2) 0.0200(8) Uani 1 1 d .
O2 O 1.0445(3) 0.4034(2) 0.0884(2) 0.0209(8) Uani 1 1 d .
U1 U 0.936913(16) 0.343759(12) 0.125290(11) 0.01672(7) Uani 1 1 d .
Li1 Li 0.6697(8) 0.2996(7) 0.1341(6) 0.030(2) Uani 1 1 d .

loop_
_atom_site_aniso_label
_atom_site_aniso_U_11
_atom_site_aniso_U_22
_atom_site_aniso_U_33
_atom_site_aniso_U_23
_atom_site_aniso_U_13
_atom_site_aniso_U_12
C1 0.035(3) 0.021(3) 0.025(3) 0.010(2) 0.010(2) 0.010(2)
C1S 0.104(8) 0.052(5) 0.070(6) -0.005(5) 0.038(6) -0.004(5)
C2 0.019(3) 0.024(3) 0.021(3) 0.010(2) 0.002(2) 0.009(2)
C3 0.019(3) 0.028(3) 0.014(2) 0.007(2) 0.000(2) 0.005(2)
C4 0.018(3) 0.022(3) 0.016(2) 0.005(2) -0.002(2) 0.008(2)
C5 0.020(3) 0.022(3) 0.023(3) 0.007(2) 0.003(2) 0.006(2)
C5S 0.089(7) 0.066(6) 0.062(6) 0.038(5) -0.010(5) -0.009(5)
C6 0.019(3) 0.023(3) 0.019(3) 0.008(2) 0.000(2) 0.009(2)
C6S 0.181(13) 0.057(6) 0.043(5) 0.021(4) -0.039(7) -0.004(7)
C7 0.027(3) 0.029(3) 0.017(3) 0.006(2) 0.001(2) 0.011(2)
C7S 0.045(4) 0.052(4) 0.033(3) 0.019(3) 0.008(3) 0.024(3)
C8 0.029(3) 0.026(3) 0.020(3) 0.005(2) 0.004(2) 0.008(2)
C8S 0.053(5) 0.055(4) 0.039(4) 0.018(3) 0.013(3) 0.033(4)
C9 0.018(3) 0.019(3) 0.018(3) 0.003(2) 0.000(2) 0.004(2)
C9S 0.042(5) 0.121(8) 0.022(4) -0.005(4) -0.010(3) -0.006(5)
C10 0.022(3) 0.018(3) 0.020(3) 0.003(2) 0.000(2) 0.005(2)
C10S 0.082(9) 0.31(2) 0.060(7) 0.062(11) 0.026(7) 0.032(12)
C11 0.025(3) 0.019(3) 0.023(3) 0.001(2) 0.002(2) 0.007(2)
C11S 0.077(7) 0.057(5) 0.063(6) 0.020(4) 0.008(5) 0.023(5)
C12 0.025(3) 0.024(3) 0.028(3) 0.011(2) 0.004(2) 0.006(2)
C12S 0.052(6) 0.090(7) 0.105(8) 0.057(7) -0.003(5) -0.005(5)
C13 0.021(3) 0.015(2) 0.018(2) 0.007(2) 0.001(2) 0.003(2)
C13S 0.023(3) 0.044(4) 0.023(3) 0.015(3) 0.010(2) 0.017(3)
C14 0.025(3) 0.018(3) 0.024(3) 0.005(2) 0.006(2) 0.007(2)
C14S 0.039(4) 0.061(5) 0.042(4) 0.031(4) 0.009(3) 0.008(3)
C15 0.023(3) 0.020(3) 0.026(3) 0.011(2) 0.005(2) 0.008(2)
C15S 0.029(3) 0.048(4) 0.027(3) 0.016(3) 0.002(3) 0.009(3)
C16 0.018(3) 0.018(3) 0.023(3) 0.010(2) 0.002(2) 0.004(2)
C16S 0.032(4) 0.049(4) 0.050(4) 0.022(3) 0.009(3) 0.017(3)
C17 0.023(3) 0.021(3) 0.019(3) 0.010(2) 0.004(2) 0.007(2)
C17S 0.048(5) 0.104(8) 0.076(7) 0.048(6) -0.007(5) -0.024(5)
C18 0.022(3) 0.021(3) 0.013(2) 0.005(2) -0.004(2) 0.005(2)
C18S 0.185(18) 0.150(14) 0.221(19) 0.162(15) 0.046(15) 0.025(12)
C19 0.022(3) 0.028(3) 0.026(3) 0.010(2) 0.005(2) 0.008(2)
C19S 0.050(5) 0.152(10) 0.093(7) 0.108(8) -0.013(5) -0.005(6)
C20 0.025(3) 0.024(3) 0.027(3) 0.007(2) 0.000(2) 0.006(2)
C20S 0.053(5) 0.043(4) 0.036(4) 0.001(3) 0.006(3) 0.019(3)
C21 0.034(4) 0.047(4) 0.028(3) 0.001(3) 0.003(3) -0.004(3)
C22 0.030(3) 0.030(3) 0.021(3) 0.001(2) -0.002(2) 0.008(3)
C23 0.028(3) 0.023(3) 0.023(3) 0.006(2) -0.002(2) 0.012(2)
C24 0.025(3) 0.027(3) 0.019(3) 0.010(2) 0.006(2) 0.011(2)
C25 0.021(3) 0.024(3) 0.016(3) 0.009(2) -0.001(2) 0.007(2)
C26 0.025(3) 0.025(3) 0.019(3) 0.006(2) 0.001(2) 0.007(2)
C27 0.028(3) 0.024(3) 0.025(3) 0.009(2) 0.003(2) 0.008(2)
C28 0.031(3) 0.036(3) 0.037(3) 0.023(3) 0.008(3) 0.009(3)
C29 0.033(3) 0.031(3) 0.043(4) 0.023(3) 0.006(3) 0.006(3)
C30 0.030(3) 0.017(3) 0.029(3) 0.007(2) 0.006(2) 0.004(2)
C31 0.027(3) 0.021(3) 0.031(3) 0.009(2) 0.005(2) -0.001(2)
C32 0.041(4) 0.024(3) 0.031(3) 0.000(3) 0.000(3) 0.009(3)
C33 0.029(4) 0.033(3) 0.056(4) 0.022(3) 0.004(3) -0.003(3)
C34 0.022(3) 0.024(3) 0.021(3) 0.008(2) 0.000(2) 0.003(2)
C4S 0.060(6) 0.047(5) 0.060(5) 0.004(4) -0.001(4) 0.023(4)
C35 0.023(3) 0.033(3) 0.034(3) 0.017(3) 0.006(3) 0.002(3)
C36 0.022(3) 0.034(3) 0.032(3) 0.013(3) 0.005(2) 0.007(3)
C37 0.022(3) 0.028(3) 0.019(3) 0.008(2) -0.002(2) 0.007(2)
C38 0.020(3) 0.024(3) 0.019(3) 0.006(2) 0.000(2) 0.008(2)
C39 0.024(3) 0.018(3) 0.016(2) 0.006(2) 0.002(2) 0.007(2)
C40 0.022(3) 0.026(3) 0.021(3) 0.012(2) 0.005(2) 0.008(2)
C41 0.022(3) 0.022(3) 0.019(3) 0.007(2) 0.000(2) 0.007(2)
C42 0.041(4) 0.024(3) 0.031(3) 0.010(2) 0.010(3) 0.013(3)
C43 0.030(3) 0.021(3) 0.029(3) 0.009(2) 0.007(2) 0.001(2)
C44 0.034(4) 0.023(3) 0.035(3) 0.002(2) 0.004(3) 0.010(3)
C45 0.039(4) 0.031(3) 0.027(3) 0.007(3) 0.010(3) 0.015(3)
C46 0.031(3) 0.030(3) 0.015(3) 0.008(2) 0.006(2) 0.014(3)
C47 0.027(3) 0.059(4) 0.035(4) 0.008(3) 0.005(3) 0.015(3)
C48 0.029(4) 0.065(5) 0.030(3) 0.015(3) 0.006(3) 0.010(3)
C49 0.041(4) 0.039(4) 0.023(3) 0.009(3) 0.010(3) 0.014(3)
C50 0.027(3) 0.037(4) 0.038(4) 0.002(3) 0.006(3) 0.009(3)
C2S 0.073(6) 0.061(5) 0.058(5) -0.001(4) 0.016(5) 0.018(5)
C3S 0.055(6) 0.086(7) 0.100(8) 0.035(6) 0.010(5) 0.034(5)
N1 0.019(2) 0.020(2) 0.015(2) 0.0065(17) 0.0039(17) 0.0071(18)
N2 0.021(2) 0.022(2) 0.019(2) 0.0091(18) 0.0045(18) 0.0079(19)
N3 0.020(2) 0.021(2) 0.013(2) 0.0061(17) 0.0006(17) 0.0068(18)
N4 0.020(2) 0.018(2) 0.018(2) 0.0069(18) 0.0012(18) 0.0023(18)
N5 0.022(2) 0.020(2) 0.022(2) 0.0048(18) -0.0003(19) 0.0045(19)
N6 0.024(3) 0.023(2) 0.023(2) 0.0082(19) 0.006(2) 0.005(2)
N7 0.022(2) 0.022(2) 0.015(2) 0.0037(18) 0.0002(18) 0.0039(19)
N8 0.028(3) 0.024(2) 0.017(2) 0.0083(18) 0.0065(19) 0.007(2)
O1S 0.065(4) 0.062(4) 0.059(4) 0.006(3) 0.002(3) 0.017(3)
O2S 0.055(3) 0.064(3) 0.032(3) 0.019(2) 0.008(2) 0.024(3)
O3 0.025(2) 0.0220(19) 0.0172(18) 0.0060(15) 0.0058(15) 0.0085(16)
O3S 0.090(7) 0.148(9) 0.169(10) 0.064(8) 0.010(6) 0.036(6)
O4 0.024(2) 0.045(3) 0.030(2) 0.0014(19) 0.0002(18) 0.007(2)
O4S 0.105(7) 0.134(7) 0.094(6) 0.015(5) 0.025(5) 0.049(6)
O5S 0.084(5) 0.103(5) 0.080(5) 0.047(4) 0.004(4) 0.008(4)
O1 0.0200(19) 0.027(2) 0.0154(17) 0.0084(15) 0.0070(15) 0.0088(16)
O2 0.020(2) 0.0227(19) 0.0178(18) 0.0042(15) 0.0054(15) 0.0063(15)
U1 0.01819(11) 0.01769(10) 0.01338(10) 0.00503(7) 0.00178(7) 0.00540(7)
Li1 0.026(5) 0.034(5) 0.032(5) 0.014(4) 0.010(4) 0.011(4)

loop_
_atom_type_symbol
_atom_type_description
_atom_type_scat_dispersion_real
_atom_type_scat_dispersion_imag
_atom_type_scat_source
H H 0.0000 0.0000 'International Tables Vol C Tables 4.2.6.8 and 6.1.1.4'
C C 0.0033 0.0016 'International Tables Vol C Tables 4.2.6.8 and 6.1.1.4'
N N 0.0061 0.0033 'International Tables Vol C Tables 4.2.6.8 and 6.1.1.4'
O O 0.0106 0.0060 'International Tables Vol C Tables 4.2.6.8 and 6.1.1.4'
U U -9.6767 9.6646 'International Tables Vol C Tables 4.2.6.8 and 6.1.1.4'
Li Li -0.0003 0.0001 'International Tables Vol C Tables 4.2.6.8 and 6.1.1.4'

loop_
_geom_angle_atom_site_label_1
_geom_angle_atom_site_label_2
_geom_angle_atom_site_label_3
_geom_angle
C2 C1 H1A 109.5
C2 C1 H1B 109.5
H1A C1 H1B 109.5
C2 C1 H1C 109.5
H1A C1 H1C 109.5
H1B C1 H1C 109.5
O1S C1S C2S 108.5(8)
O1S C1S H1S1 110.0
C2S C1S H1S1 110.0
O1S C1S H1S2 110.0
C2S C1S H1S2 110.0
H1S1 C1S H1S2 108.4
C3 C2 C41 118.6(5)
C3 C2 C1 120.3(5)
C41 C2 C1 121.0(5)
C4 C3 C2 122.2(5)
C4 C3 H3 118.9
C2 C3 H3 118.9
C3 C4 C39 119.3(5)
C3 C4 N1 120.2(5)
C39 C4 N1 120.5(4)
N1 C5 C6 121.2(5)
N1 C5 H5 119.4
C6 C5 H5 119.4
O2S C5S C6S 105.2(7)
O2S C5S H5S1 110.7
C6S C5S H5S1 110.7
O2S C5S H5S2 110.7
C6S C5S H5S2 110.7
H5S1 C5S H5S2 108.8
N2 C6 C7 109.5(5)
N2 C6 C5 119.5(5)
C7 C6 C5 130.8(5)
C7S C6S C5S 105.9(7)
C7S C6S H6S1 110.6
C5S C6S H6S1 110.6
C7S C6S H6S2 110.6
C5S C6S H6S2 110.6
H6S1 C6S H6S2 108.7
C8 C7 C6 106.4(5)
C8 C7 H7 126.8
C6 C7 H7 126.8
C6S C7S C8S 103.0(6)
C6S C7S H7S1 111.2
C8S C7S H7S1 111.2
C6S C7S H7S2 111.2
C8S C7S H7S2 111.2
H7S1 C7S H7S2 109.1
C7 C8 C9 107.3(5)
C7 C8 H8 126.3
C9 C8 H8 126.3
O2S C8S C7S 105.8(6)
O2S C8S H8S1 110.6
C7S C8S H8S1 110.6
O2S C8S H8S2 110.6
C7S C8S H8S2 110.6
H8S1 C8S H8S2 108.7
N2 C9 C8 110.8(5)
N2 C9 C10 121.2(4)
C8 C9 C10 128.0(5)
C10S C9S O3S 112.0(9)
C10S C9S H9S1 109.2
O3S C9S H9S1 109.2
C10S C9S H9S2 109.2
O3S C9S H9S2 109.2
H9S1 C9S H9S2 107.9
C13 C10 C9 110.4(4)
C13 C10 C11 110.1(4)
C9 C10 C11 109.9(4)
C13 C10 C12 108.7(4)
C9 C10 C12 109.1(4)
C11 C10 C12 108.6(4)
C9S C10S C11S 110.3(9)
C9S C10S H10A 109.6
C11S C10S H10A 109.6
C9S C10S H10B 109.6
C11S C10S H10B 109.6
H10A C10S H10B 108.1
C10 C11 H11A 109.5
C10 C11 H11B 109.5
H11A C11 H11B 109.5
C10 C11 H11C 109.5
H11A C11 H11C 109.5
H11B C11 H11C 109.5
C10S C11S C12S 99.8(9)
C10S C11S H11D 111.8
C12S C11S H11D 111.8
C10S C11S H11E 111.8
C12S C11S H11E 111.8
H11D C11S H11E 109.5
C10 C12 H12A 109.5
C10 C12 H12B 109.5
H12A C12 H12B 109.5
C10 C12 H12C 109.5
H12A C12 H12C 109.5
H12B C12 H12C 109.5
C11S C12S O3S 103.9(8)
C11S C12S H12D 111.0
O3S C12S H12D 111.0
C11S C12S H12E 111.0
O3S C12S H12E 111.0
H12D C12S H12E 109.0
N3 C13 C14 110.7(5)
N3 C13 C10 121.8(5)
C14 C13 C10 127.4(5)
O4S C13S C14S 105.6(6)
O4S C13S H13A 110.6
C14S C13S H13A 110.6
O4S C13S H13B 110.6
C14S C13S H13B 110.6
H13A C13S H13B 108.8
C15 C14 C13 106.4(5)
C15 C14 H14 126.8
C13 C14 H14 126.8
C13S C14S C15S 105.8(5)
C13S C14S H14A 110.6
C15S C14S H14A 110.6
C13S C14S H14B 110.6
C15S C14S H14B 110.6
H14A C14S H14B 108.7
C14 C15 C16 106.9(5)
C14 C15 H15 126.6
C16 C15 H15 126.6
C14S C15S C16S 104.1(6)
C14S C15S H15A 110.9
C16S C15S H15A 110.9
C14S C15S H15B 110.9
C16S C15S H15B 110.9
H15A C15S H15B 109.0
C15 C16 N3 110.2(5)
C15 C16 C17 130.4(5)
N3 C16 C17 119.0(5)
C15S C16S O4S 102.1(6)
C15S C16S H16A 111.3
O4S C16S H16A 111.3
C15S C16S H16B 111.3
O4S C16S H16B 111.3
H16A C16S H16B 109.2
N4 C17 C16 120.4(5)
N4 C17 H17 119.8
C16 C17 H17 119.8
C18S C17S O5S 107.7(9)
C18S C17S H17A 110.2
O5S C17S H17A 110.2
C18S C17S H17B 110.2
O5S C17S H17B 110.2
H17A C17S H17B 108.5
C19 C18 C25 119.7(5)
C19 C18 N4 121.5(5)
C25 C18 N4 118.7(5)
C17S C18S C19S 112.8(9)
C17S C18S H18A 109.0
C19S C18S H18A 109.0
C17S C18S H18B 109.0
C19S C18S H18B 109.0
H18A C18S H18B 107.8
C18 C19 C20 122.0(5)
C18 C19 H19 119.0
C20 C19 H19 119.0
C18S C19S C20S 110.1(8)
C18S C19S H19A 109.6
C20S C19S H19A 109.6
C18S C19S H19B 109.6
C20S C19S H19B 109.6
H19A C19S H19B 108.2
C19 C20 C23 118.5(5)
C19 C20 C21 120.3(5)
C23 C20 C21 121.2(5)
C19S C20S O5S 108.0(7)
C19S C20S H20A 110.1
O5S C20S H20A 110.1
C19S C20S H20B 110.1
O5S C20S H20B 110.1
H20A C20S H20B 108.4
C20 C21 H21A 109.5
C20 C21 H21B 109.5
H21A C21 H21B 109.5
C20 C21 H21C 109.5
H21A C21 H21C 109.5
H21B C21 H21C 109.5
C23 C22 H22A 109.5
C23 C22 H22B 109.5
H22A C22 H22B 109.5
C23 C22 H22C 109.5
H22A C22 H22C 109.5
H22B C22 H22C 109.5
C24 C23 C20 119.5(5)
C24 C23 C22 120.3(5)
C20 C23 C22 120.3(5)
C23 C24 C25 122.1(5)
C23 C24 H24 119.0
C25 C24 H24 119.0
C24 C25 C18 118.3(5)
C24 C25 N5 123.5(5)
C18 C25 N5 118.2(5)
N5 C26 C27 122.0(5)
N5 C26 H26 119.0
C27 C26 H26 119.0
N6 C27 C28 107.1(5)
N6 C27 C26 122.1(5)
C28 C27 C26 130.8(5)
C27 C28 C29 107.6(5)
C27 C28 H28 126.2
C29 C28 H28 126.2
C30 C29 C28 108.1(5)
C30 C29 H29 126.0
C28 C29 H29 126.0
N6 C30 C29 106.3(5)
N6 C30 C31 121.8(5)
C29 C30 C31 131.8(5)
C30 C31 C34 108.5(4)
C30 C31 C33 110.0(5)
C34 C31 C33 109.6(5)
C30 C31 C32 110.2(5)
C34 C31 C32 109.7(5)
C33 C31 C32 108.8(5)
C31 C32 H32A 109.5
C31 C32 H32B 109.5
H32A C32 H32B 109.5
C31 C32 H32C 109.5
H32A C32 H32C 109.5
H32B C32 H32C 109.5
C31 C33 H33A 109.5
C31 C33 H33B 109.5
H33A C33 H33B 109.5
C31 C33 H33C 109.5
H33A C33 H33C 109.5
H33B C33 H33C 109.5
N7 C34 C35 111.2(5)
N7 C34 C31 119.3(5)
C35 C34 C31 129.2(5)
O1S C4S C3S 105.5(7)
O1S C4S H4S1 110.6
C3S C4S H4S1 110.6
O1S C4S H4S2 110.6
C3S C4S H4S2 110.6
H4S1 C4S H4S2 108.8
C36 C35 C34 106.7(5)
C36 C35 H35 126.6
C34 C35 H35 126.6
C35 C36 C37 105.9(5)
C35 C36 H36 127.0
C37 C36 H36 127.0
N7 C37 C36 110.3(5)
N7 C37 C38 120.7(5)
C36 C37 C38 129.0(5)
N7 C37 Li1 48.2(3)
C36 C37 Li1 152.3(5)
C38 C37 Li1 74.8(4)
N8 C38 C37 121.2(5)
N8 C38 Li1 48.3(3)
C37 C38 Li1 74.4(4)
N8 C38 H38 119.4
C37 C38 H38 119.4
Li1 C38 H38 162.1
C40 C39 C4 118.2(5)
C40 C39 N8 124.4(5)
C4 C39 N8 117.4(5)
C41 C40 C39 122.6(5)
C41 C40 H40 118.7
C39 C40 H40 118.7
C40 C41 C2 119.0(5)
C40 C41 C42 119.9(5)
C2 C41 C42 121.1(5)
C41 C42 H42A 109.5
C41 C42 H42B 109.5
H42A C42 H42B 109.5
C41 C42 H42C 109.5
H42A C42 H42C 109.5
H42B C42 H42C 109.5
O3 C43 C44 104.3(4)
O3 C43 H43A 110.9
C44 C43 H43A 110.9
O3 C43 H43B 110.9
C44 C43 H43B 110.9
H43A C43 H43B 108.9
C43 C44 C45 102.7(5)
C43 C44 H44A 111.2
C45 C44 H44A 111.2
C43 C44 H44B 111.2
C45 C44 H44B 111.2
H44A C44 H44B 109.1
C44 C45 C46 102.3(5)
C44 C45 H45A 111.3
C46 C45 H45A 111.3
C44 C45 H45B 111.3
C46 C45 H45B 111.3
H45A C45 H45B 109.2
O3 C46 C45 104.3(4)
O3 C46 H46A 110.9
C45 C46 H46A 110.9
O3 C46 H46B 110.9
C45 C46 H46B 110.9
H46A C46 H46B 108.9
O4 C47 C48 106.1(5)
O4 C47 H47A 110.5
C48 C47 H47A 110.5
O4 C47 H47B 110.5
C48 C47 H47B 110.5
H47A C47 H47B 108.7
C47 C48 C49 103.2(5)
C47 C48 H48A 111.1
C49 C48 H48A 111.1
C47 C48 H48B 111.1
C49 C48 H48B 111.1
H48A C48 H48B 109.1
C50 C49 C48 100.5(5)
C50 C49 H49A 111.7
C48 C49 H49A 111.7
C50 C49 H49B 111.7
C48 C49 H49B 111.7
H49A C49 H49B 109.4
O4 C50 C49 105.9(5)
O4 C50 H50A 110.6
C49 C50 H50A 110.6
O4 C50 H50B 110.6
C49 C50 H50B 110.6
H50A C50 H50B 108.7
C3S C2S C1S 104.1(7)
C3S C2S H2S1 110.9
C1S C2S H2S1 110.9
C3S C2S H2S2 110.9
C1S C2S H2S2 110.9
H2S1 C2S H2S2 108.9
C2S C3S C4S 100.0(7)
C2S C3S H3S1 111.8
C4S C3S H3S1 111.8
C2S C3S H3S2 111.8
C4S C3S H3S2 111.8
H3S1 C3S H3S2 109.5
C5 N1 C4 116.2(4)
C5 N1 U1 110.3(3)
C4 N1 U1 128.9(3)
C9 N2 C6 106.0(4)
C9 N2 U1 138.2(3)
C6 N2 U1 112.4(3)
C13 N3 C16 105.8(4)
C13 N3 U1 137.8(3)
C16 N3 U1 114.0(3)
C17 N4 C18 117.3(5)
C17 N4 U1 113.6(3)
C18 N4 U1 127.3(3)
C26 N5 C25 118.6(5)
C30 N6 C27 110.9(5)
C30 N6 H6 124.6
C27 N6 H6 124.6
C34 N7 C37 105.8(5)
C34 N7 Li1 146.0(5)
C37 N7 Li1 101.2(4)
C38 N8 C39 119.9(5)
C38 N8 Li1 103.5(4)
C39 N8 Li1 135.3(4)
C4S O1S C1S 102.0(7)
C8S O2S C5S 104.0(6)
C46 O3 C43 109.2(4)
C46 O3 U1 130.3(3)
C43 O3 U1 120.5(3)
C9S O3S C12S 102.5(9)
C50 O4 C47 108.3(4)
C50 O4 Li1 134.6(5)
C47 O4 Li1 116.6(5)
C13S O4S C16S 103.9(6)
C20S O5S C17S 101.3(6)
U1 O1 Li1 120.7(3)
O2 U1 O1 176.09(17)
O2 U1 N2 88.93(15)
O1 U1 N2 91.04(15)
O2 U1 O3 82.02(14)
O1 U1 O3 95.77(14)
N2 U1 O3 144.23(13)
O2 U1 N3 88.21(15)
O1 U1 N3 95.47(15)
N2 U1 N3 70.53(14)
O3 U1 N3 142.95(13)
O2 U1 N4 85.13(15)
O1 U1 N4 97.52(15)
N2 U1 N4 137.31(14)
O3 U1 N4 76.51(13)
N3 U1 N4 67.07(14)
O2 U1 N1 86.51(15)
O1 U1 N1 89.86(15)
N2 U1 N1 67.75(14)
O3 U1 N1 77.17(13)
N3 U1 N1 138.01(13)
N4 U1 N1 153.23(14)
O2 U1 Li1 144.6(2)
O1 U1 Li1 31.9(2)
N2 U1 Li1 77.1(2)
O3 U1 Li1 90.53(19)
N3 U1 Li1 116.4(2)
N4 U1 Li1 126.82(19)
N1 U1 Li1 58.09(19)
O4 Li1 N7 103.7(5)
O4 Li1 N8 111.3(5)
N7 Li1 N8 86.8(4)
O4 Li1 O1 127.5(5)
N7 Li1 O1 108.6(5)
N8 Li1 O1 110.8(5)
O4 Li1 C37 101.6(4)
N7 Li1 C37 30.7(2)
N8 Li1 C37 58.6(3)
O1 Li1 C37 126.9(5)
O4 Li1 C38 105.1(4)
N7 Li1 C38 60.7(3)
N8 Li1 C38 28.2(2)
O1 Li1 C38 126.6(5)
C37 Li1 C38 30.9(2)
O4 Li1 U1 119.4(4)
N7 Li1 U1 132.1(4)
N8 Li1 U1 95.3(4)
O1 Li1 U1 27.39(17)
C37 Li1 U1 137.9(4)
C38 Li1 U1 120.2(4)

loop_
_geom_bond_atom_site_label_1
_geom_bond_atom_site_label_2
_geom_bond_distance
C1 C2 1.499(7)
C1 H1A 0.9800
C1 H1B 0.9800
C1 H1C 0.9800
C1S O1S 1.428(10)
C1S C2S 1.527(13)
C1S H1S1 0.9900
C1S H1S2 0.9900
C2 C3 1.394(7)
C2 C41 1.406(7)
C3 C4 1.389(7)
C3 H3 0.9500
C4 C39 1.411(7)
C4 N1 1.427(7)
C5 N1 1.307(6)
C5 C6 1.407(7)
C5 H5 0.9500
C5S O2S 1.430(10)
C5S C6S 1.494(12)
C5S H5S1 0.9900
C5S H5S2 0.9900
C6 N2 1.397(6)
C6 C7 1.402(7)
C6S C7S 1.489(11)
C6S H6S1 0.9900
C6S H6S2 0.9900
C7 C8 1.385(8)
C7 H7 0.9500
C7S C8S 1.521(9)
C7S H7S1 0.9900
C7S H7S2 0.9900
C8 C9 1.393(7)
C8 H8 0.9500
C8S O2S 1.411(8)
C8S H8S1 0.9900
C8S H8S2 0.9900
C9 N2 1.352(7)
C9 C10 1.523(7)
C9S C10S 1.349(14)
C9S O3S 1.382(12)
C9S H9S1 0.9900
C9S H9S2 0.9900
C10 C13 1.513(7)
C10 C11 1.539(7)
C10 C12 1.540(7)
C10S C11S 1.463(15)
C10S H10A 0.9900
C10S H10B 0.9900
C11 H11A 0.9800
C11 H11B 0.9800
C11 H11C 0.9800
C11S C12S 1.504(12)
C11S H11D 0.9900
C11S H11E 0.9900
C12 H12A 0.9800
C12 H12B 0.9800
C12 H12C 0.9800
C12S O3S 1.516(12)
C12S H12D 0.9900
C12S H12E 0.9900
C13 N3 1.347(6)
C13 C14 1.416(8)
C13S O4S 1.389(10)
C13S C14S 1.454(10)
C13S H13A 0.9900
C13S H13B 0.9900
C14 C15 1.387(8)
C14 H14 0.9500
C14S C15S 1.527(9)
C14S H14A 0.9900
C14S H14B 0.9900
C15 C16 1.388(8)
C15 H15 0.9500
C15S C16S 1.535(9)
C15S H15A 0.9900
C15S H15B 0.9900
C16 N3 1.399(7)
C16 C17 1.408(7)
C16S O4S 1.544(10)
C16S H16A 0.9900
C16S H16B 0.9900
C17 N4 1.304(7)
C17 H17 0.9500
C17S C18S 1.334(16)
C17S O5S 1.511(10)
C17S H17A 0.9900
C17S H17B 0.9900
C18 C19 1.388(7)
C18 C25 1.397(7)
C18 N4 1.433(6)
C18S C19S 1.353(17)
C18S H18A 0.9900
C18S H18B 0.9900
C19 C20 1.395(8)
C19 H19 0.9500
C19S C20S 1.361(10)
C19S H19A 0.9900
C19S H19B 0.9900
C20 C23 1.395(8)
C20 C21 1.499(8)
C20S O5S 1.514(10)
C20S H20A 0.9900
C20S H20B 0.9900
C21 H21A 0.9800
C21 H21B 0.9800
C21 H21C 0.9800
C22 C23 1.504(7)
C22 H22A 0.9800
C22 H22B 0.9800
C22 H22C 0.9800
C23 C24 1.393(8)
C24 C25 1.392(7)
C24 H24 0.9500
C25 N5 1.410(7)
C26 N5 1.287(7)
C26 C27 1.426(8)
C26 H26 0.9500
C27 N6 1.369(7)
C27 C28 1.376(8)
C28 C29 1.397(9)
C28 H28 0.9500
C29 C30 1.393(8)
C29 H29 0.9500
C30 N6 1.359(7)
C30 C31 1.496(8)
C31 C34 1.528(8)
C31 C33 1.533(8)
C31 C32 1.545(8)
C32 H32A 0.9800
C32 H32B 0.9800
C32 H32C 0.9800
C33 H33A 0.9800
C33 H33B 0.9800
C33 H33C 0.9800
C34 N7 1.336(7)
C34 C35 1.403(8)
C4S O1S 1.393(10)
C4S C3S 1.564(13)
C4S H4S1 0.9900
C4S H4S2 0.9900
C35 C36 1.382(8)
C35 H35 0.9500
C36 C37 1.402(8)
C36 H36 0.9500
C37 N7 1.385(7)
C37 C38 1.419(7)
C37 Li1 2.665(11)
C38 N8 1.299(7)
C38 Li1 2.670(12)
C38 H38 0.9500
C39 C40 1.393(7)
C39 N8 1.416(6)
C40 C41 1.391(7)
C40 H40 0.9500
C41 C42 1.504(8)
C42 H42A 0.9800
C42 H42B 0.9800
C42 H42C 0.9800
C43 O3 1.490(6)
C43 C44 1.513(8)
C43 H43A 0.9900
C43 H43B 0.9900
C44 C45 1.513(9)
C44 H44A 0.9900
C44 H44B 0.9900
C45 C46 1.520(8)
C45 H45A 0.9900
C45 H45B 0.9900
C46 O3 1.467(6)
C46 H46A 0.9900
C46 H46B 0.9900
C47 O4 1.446(8)
C47 C48 1.496(9)
C47 H47A 0.9900
C47 H47B 0.9900
C48 C49 1.515(8)
C48 H48A 0.9900
C48 H48B 0.9900
C49 C50 1.503(9)
C49 H49A 0.9900
C49 H49B 0.9900
C50 O4 1.444(7)
C50 H50A 0.9900
C50 H50B 0.9900
C2S C3S 1.496(12)
C2S H2S1 0.9900
C2S H2S2 0.9900
C3S H3S1 0.9900
C3S H3S2 0.9900
N1 U1 2.551(4)
N2 U1 2.424(4)
N3 U1 2.436(4)
N4 U1 2.538(4)
N6 H6 0.8800
N7 Li1 2.025(10)
N8 Li1 2.050(11)
O3 U1 2.433(3)
O4 Li1 1.948(11)
O1 U1 1.794(3)
O1 Li1 2.060(11)
O2 U1 1.767(3)
U1 Li1 3.353(10)

loop_
_geom_torsion_atom_site_label_1
_geom_torsion_atom_site_label_2
_geom_torsion_atom_site_label_3
_geom_torsion_atom_site_label_4
_geom_torsion
C41 C2 C3 C4 2.2(8)
C1 C2 C3 C4 -177.1(5)
C2 C3 C4 C39 -0.9(8)
C2 C3 C4 N1 179.2(5)
N1 C5 C6 N2 -1.6(8)
N1 C5 C6 C7 172.4(6)
O2S C5S C6S C7S -22.0(13)
N2 C6 C7 C8 1.3(6)
C5 C6 C7 C8 -173.2(6)
C5S C6S C7S C8S -1.7(12)
C6 C7 C8 C9 -1.2(6)
C6S C7S C8S O2S 25.3(9)
C7 C8 C9 N2 0.8(6)
C7 C8 C9 C10 -179.3(5)
N2 C9 C10 C13 -50.1(6)
C8 C9 C10 C13 130.0(6)
N2 C9 C10 C11 -171.7(5)
C8 C9 C10 C11 8.4(8)
N2 C9 C10 C12 69.3(6)
C8 C9 C10 C12 -110.7(6)
O3S C9S C10S C11S -2.6(19)
C9S C10S C11S C12S 22.4(16)
C10S C11S C12S O3S -32.1(12)
C9 C10 C13 N3 49.6(6)
C11 C10 C13 N3 171.2(4)
C12 C10 C13 N3 -70.0(6)
C9 C10 C13 C14 -133.2(5)
C11 C10 C13 C14 -11.6(7)
C12 C10 C13 C14 107.2(6)
N3 C13 C14 C15 0.6(6)
C10 C13 C14 C15 -176.9(5)
O4S C13S C14S C15S 34.3(7)
C13 C14 C15 C16 -0.6(6)
C13S C14S C15S C16S -9.8(7)
C14 C15 C16 N3 0.4(6)
C14 C15 C16 C17 172.8(5)
C14S C15S C16S O4S -15.0(7)
C15 C16 C17 N4 -174.1(5)
N3 C16 C17 N4 -2.2(7)
O5S C17S C18S C19S -1(2)
C25 C18 C19 C20 0.0(8)
N4 C18 C19 C20 -179.6(5)
C17S C18S C19S C20S -1(2)
C18 C19 C20 C23 -0.7(8)
C18 C19 C20 C21 -179.1(6)
C18S C19S C20S O5S 2.2(16)
C19 C20 C23 C24 0.8(8)
C21 C20 C23 C24 179.1(6)
C19 C20 C23 C22 -179.0(5)
C21 C20 C23 C22 -0.6(9)
C20 C23 C24 C25 -0.1(8)
C22 C23 C24 C25 179.7(5)
C23 C24 C25 C18 -0.7(8)
C23 C24 C25 N5 -177.5(5)
C19 C18 C25 C24 0.7(8)
N4 C18 C25 C24 -179.7(5)
C19 C18 C25 N5 177.8(5)
N4 C18 C25 N5 -2.7(7)
N5 C26 C27 N6 1.3(9)
N5 C26 C27 C28 -176.3(6)
N6 C27 C28 C29 -1.6(7)
C26 C27 C28 C29 176.3(6)
C27 C28 C29 C30 0.7(7)
C28 C29 C30 N6 0.5(7)
C28 C29 C30 C31 -177.1(6)
N6 C30 C31 C34 -61.9(7)
C29 C30 C31 C34 115.4(7)
N6 C30 C31 C33 178.2(5)
C29 C30 C31 C33 -4.5(9)
N6 C30 C31 C32 58.2(7)
C29 C30 C31 C32 -124.4(7)
C30 C31 C34 N7 73.1(6)
C33 C31 C34 N7 -166.8(5)
C32 C31 C34 N7 -47.3(7)
C30 C31 C34 C35 -101.7(7)
C33 C31 C34 C35 18.4(8)
C32 C31 C34 C35 137.9(6)
N7 C34 C35 C36 0.0(7)
C31 C34 C35 C36 175.1(5)
C34 C35 C36 C37 0.1(6)
C35 C36 C37 N7 -0.2(6)
C35 C36 C37 C38 179.0(5)
C35 C36 C37 Li1 34.2(12)
N7 C37 C38 N8 2.8(8)
C36 C37 C38 N8 -176.3(5)
Li1 C37 C38 N8 -12.5(5)
N7 C37 C38 Li1 15.2(5)
C36 C37 C38 Li1 -163.9(6)
C3 C4 C39 C40 -1.8(7)
N1 C4 C39 C40 178.1(5)
C3 C4 C39 N8 179.9(5)
N1 C4 C39 N8 -0.2(7)
C4 C39 C40 C41 3.3(8)
N8 C39 C40 C41 -178.5(5)
C39 C40 C41 C2 -2.1(8)
C39 C40 C41 C42 178.9(5)
C3 C2 C41 C40 -0.7(8)
C1 C2 C41 C40 178.5(5)
C3 C2 C41 C42 178.3(5)
C1 C2 C41 C42 -2.5(8)
O3 C43 C44 C45 -32.5(6)
C43 C44 C45 C46 41.4(6)
C44 C45 C46 O3 -34.7(6)
O4 C47 C48 C49 -28.3(7)
C47 C48 C49 C50 38.8(7)
C48 C49 C50 O4 -36.1(7)
O1S C1S C2S C3S -7.9(12)
C1S C2S C3S C4S -17.6(10)
O1S C4S C3S C2S 39.8(9)
C6 C5 N1 C4 -178.8(5)
C6 C5 N1 U1 22.9(6)
C3 C4 N1 C5 -51.4(7)
C39 C4 N1 C5 128.7(5)
C3 C4 N1 U1 102.2(5)
C39 C4 N1 U1 -77.7(6)
C8 C9 N2 C6 0.0(6)
C10 C9 N2 C6 -179.9(5)
C8 C9 N2 U1 -156.6(4)
C10 C9 N2 U1 23.5(8)
C7 C6 N2 C9 -0.8(6)
C5 C6 N2 C9 174.4(5)
C7 C6 N2 U1 162.6(4)
C5 C6 N2 U1 -22.3(6)
C14 C13 N3 C16 -0.3(5)
C10 C13 N3 C16 177.3(4)
C14 C13 N3 U1 160.2(4)
C10 C13 N3 U1 -22.2(7)
C15 C16 N3 C13 0.0(5)
C17 C16 N3 C13 -173.4(4)
C15 C16 N3 U1 -165.8(3)
C17 C16 N3 U1 20.7(5)
C16 C17 N4 C18 177.5(4)
C16 C17 N4 U1 -16.7(6)
C19 C18 N4 C17 56.8(7)
C25 C18 N4 C17 -122.7(5)
C19 C18 N4 U1 -106.7(5)
C25 C18 N4 U1 73.7(6)
C27 C26 N5 C25 176.3(5)
C24 C25 N5 C26 -45.8(8)
C18 C25 N5 C26 137.4(5)
C29 C30 N6 C27 -1.5(7)
C31 C30 N6 C27 176.4(5)
C28 C27 N6 C30 2.0(7)
C26 C27 N6 C30 -176.1(5)
C35 C34 N7 C37 -0.1(6)
C31 C34 N7 C37 -175.8(5)
C35 C34 N7 Li1 -141.5(8)
C31 C34 N7 Li1 42.9(10)
C36 C37 N7 C34 0.2(6)
C38 C37 N7 C34 -179.0(5)
Li1 C37 N7 C34 -159.2(5)
C36 C37 N7 Li1 159.4(5)
C38 C37 N7 Li1 -19.9(6)
C37 C38 N8 C39 -174.9(5)
Li1 C38 N8 C39 168.9(7)
C37 C38 N8 Li1 16.2(6)
C40 C39 N8 C38 13.7(8)
C4 C39 N8 C38 -168.0(5)
C40 C39 N8 Li1 178.3(6)
C4 C39 N8 Li1 -3.5(9)
C3S C4S O1S C1S -45.1(9)
C2S C1S O1S C4S 33.3(10)
C7S C8S O2S C5S -39.9(8)
C6S C5S O2S C8S 38.5(11)
C45 C46 O3 C43 14.7(6)
C45 C46 O3 U1 -164.2(3)
C44 C43 O3 C46 11.1(6)
C44 C43 O3 U1 -169.9(3)
C10S C9S O3S C12S -18.4(15)
C11S C12S O3S C9S 31.7(12)
C49 C50 O4 C47 19.7(7)
C49 C50 O4 Li1 -169.3(6)
C48 C47 O4 C50 5.6(7)
C48 C47 O4 Li1 -167.2(5)
C14S C13S O4S C16S -44.2(8)
C15S C16S O4S C13S 36.5(7)
C19S C20S O5S C17S -2.8(11)
C18S C17S O5S C20S 2.4(14)
Li1 O1 U1 O2 26(2)
Li1 O1 U1 N2 -63.2(4)
Li1 O1 U1 O3 81.7(4)
Li1 O1 U1 N3 -133.7(4)
Li1 O1 U1 N4 158.8(4)
Li1 O1 U1 N1 4.6(4)
C9 N2 U1 O2 92.0(5)
C6 N2 U1 O2 -63.6(4)
C9 N2 U1 O1 -92.0(5)
C6 N2 U1 O1 112.5(4)
C9 N2 U1 O3 166.7(4)
C6 N2 U1 O3 11.1(5)
C9 N2 U1 N3 3.5(5)
C6 N2 U1 N3 -152.1(4)
C9 N2 U1 N4 10.3(6)
C6 N2 U1 N4 -145.3(3)
C9 N2 U1 N1 178.6(5)
C6 N2 U1 N1 23.0(3)
C9 N2 U1 Li1 -120.9(5)
C6 N2 U1 Li1 83.6(4)
C46 O3 U1 O2 175.7(4)
C43 O3 U1 O2 -3.1(4)
C46 O3 U1 O1 -1.1(4)
C43 O3 U1 O1 -179.9(4)
C46 O3 U1 N2 98.8(4)
C43 O3 U1 N2 -80.0(4)
C46 O3 U1 N3 -108.1(4)
C43 O3 U1 N3 73.1(4)
C46 O3 U1 N4 -97.5(4)
C43 O3 U1 N4 83.8(4)
C46 O3 U1 N1 87.5(4)
C43 O3 U1 N1 -91.3(4)
C46 O3 U1 Li1 30.4(4)
C43 O3 U1 Li1 -148.3(4)
C13 N3 U1 O2 -93.8(5)
C16 N3 U1 O2 65.6(3)
C13 N3 U1 O1 84.8(5)
C16 N3 U1 O1 -115.7(3)
C13 N3 U1 N2 -4.3(5)
C16 N3 U1 N2 155.1(4)
C13 N3 U1 O3 -168.1(4)
C16 N3 U1 O3 -8.6(4)
C13 N3 U1 N4 -179.3(5)
C16 N3 U1 N4 -19.8(3)
C13 N3 U1 N1 -11.1(6)
C16 N3 U1 N1 148.4(3)
C13 N3 U1 Li1 59.6(5)
C16 N3 U1 Li1 -141.0(3)
C17 N4 U1 O2 -70.8(4)
C18 N4 U1 O2 93.2(4)
C17 N4 U1 O1 112.1(4)
C18 N4 U1 O1 -83.9(4)
C17 N4 U1 N2 12.3(4)
C18 N4 U1 N2 176.3(3)
C17 N4 U1 O3 -153.8(4)
C18 N4 U1 O3 10.3(4)
C17 N4 U1 N3 19.3(3)
C18 N4 U1 N3 -176.7(4)
C17 N4 U1 N1 -143.1(3)
C18 N4 U1 N1 21.0(6)
C17 N4 U1 Li1 125.9(4)
C18 N4 U1 Li1 -70.1(5)
C5 N1 U1 O2 66.3(4)
C4 N1 U1 O2 -88.5(4)
C5 N1 U1 O1 -115.2(4)
C4 N1 U1 O1 90.0(4)
C5 N1 U1 N2 -24.0(3)
C4 N1 U1 N2 -178.8(4)
C5 N1 U1 O3 148.9(4)
C4 N1 U1 O3 -5.9(4)
C5 N1 U1 N3 -17.1(4)
C4 N1 U1 N3 -172.0(4)
C5 N1 U1 N4 138.2(4)
C4 N1 U1 N4 -16.6(6)
C5 N1 U1 Li1 -112.3(4)
C4 N1 U1 Li1 92.9(4)
C50 O4 Li1 N7 -135.8(6)
C47 O4 Li1 N7 34.7(7)
C50 O4 Li1 N8 132.3(6)
C47 O4 Li1 N8 -57.3(7)
C50 O4 Li1 O1 -8.8(10)
C47 O4 Li1 O1 161.6(6)
C50 O4 Li1 C37 -167.1(6)
C47 O4 Li1 C37 3.3(6)
C50 O4 Li1 C38 161.3(6)
C47 O4 Li1 C38 -28.2(6)
C50 O4 Li1 U1 22.7(9)
C47 O4 Li1 U1 -166.8(5)
C34 N7 Li1 O4 52.7(10)
C37 N7 Li1 O4 -89.5(5)
C34 N7 Li1 N8 163.8(7)
C37 N7 Li1 N8 21.6(5)
C34 N7 Li1 O1 -85.3(9)
C37 N7 Li1 O1 132.5(5)
C34 N7 Li1 C37 142.2(10)
C34 N7 Li1 C38 152.5(8)
C37 N7 Li1 C38 10.3(3)
C34 N7 Li1 U1 -101.9(9)
C37 N7 Li1 U1 115.9(6)
C38 N8 Li1 O4 82.3(5)
C39 N8 Li1 O4 -84.0(7)
C38 N8 Li1 N7 -21.3(5)
C39 N8 Li1 N7 172.5(5)
C38 N8 Li1 O1 -129.9(5)
C39 N8 Li1 O1 63.8(8)
C38 N8 Li1 C37 -8.5(3)
C39 N8 Li1 C37 -174.8(6)
C39 N8 Li1 C38 -166.3(8)
C38 N8 Li1 U1 -153.3(4)
C39 N8 Li1 U1 40.5(7)
U1 O1 Li1 O4 82.3(7)
U1 O1 Li1 N7 -152.7(3)
U1 O1 Li1 N8 -59.0(5)
U1 O1 Li1 C37 -124.6(4)
U1 O1 Li1 C38 -85.8(5)
N7 C37 Li1 O4 97.5(5)
C36 C37 Li1 O4 52.2(11)
C38 C37 Li1 O4 -100.2(5)
C36 C37 Li1 N7 -45.3(10)
C38 C37 Li1 N7 162.3(6)
N7 C37 Li1 N8 -154.5(5)
C36 C37 Li1 N8 160.2(9)
C38 C37 Li1 N8 7.9(3)
N7 C37 Li1 O1 -61.0(6)
C36 C37 Li1 O1 -106.3(10)
C38 C37 Li1 O1 101.4(6)
N7 C37 Li1 C38 -162.3(6)
C36 C37 Li1 C38 152.3(11)
N7 C37 Li1 U1 -95.4(6)
C36 C37 Li1 U1 -140.7(8)
C38 C37 Li1 U1 67.0(6)
N8 C38 Li1 O4 -107.0(6)
C37 C38 Li1 O4 87.3(5)
N8 C38 Li1 N7 155.5(6)
C37 C38 Li1 N7 -10.2(3)
C37 C38 Li1 N8 -165.7(6)
N8 C38 Li1 O1 63.3(6)
C37 C38 Li1 O1 -102.4(6)
N8 C38 Li1 C37 165.7(6)
N8 C38 Li1 U1 31.2(4)
C37 C38 Li1 U1 -134.5(4)
O2 U1 Li1 O4 67.5(6)
O1 U1 Li1 O4 -115.4(7)
N2 U1 Li1 O4 -1.7(4)
O3 U1 Li1 O4 144.5(5)
N3 U1 Li1 O4 -62.0(5)
N4 U1 Li1 O4 -142.1(4)
N1 U1 Li1 O4 70.0(4)
O2 U1 Li1 N7 -141.1(5)
O1 U1 Li1 N7 35.9(4)
N2 U1 Li1 N7 149.7(6)
O3 U1 Li1 N7 -64.2(6)
N3 U1 Li1 N7 89.3(6)
N4 U1 Li1 N7 9.3(7)
N1 U1 Li1 N7 -138.7(7)
O2 U1 Li1 N8 -50.6(5)
O1 U1 Li1 N8 126.4(6)
N2 U1 Li1 N8 -119.8(3)
O3 U1 Li1 N8 26.3(3)
N3 U1 Li1 N8 179.9(3)
N4 U1 Li1 N8 99.8(3)
N1 U1 Li1 N8 -48.2(3)
O2 U1 Li1 O1 -177.0(3)
N2 U1 Li1 O1 113.8(4)
O3 U1 Li1 O1 -100.1(4)
N3 U1 Li1 O1 53.5(4)
N4 U1 Li1 O1 -26.6(5)
N1 U1 Li1 O1 -174.6(5)
O2 U1 Li1 C37 -98.0(6)
O1 U1 Li1 C37 79.1(6)
N2 U1 Li1 C37 -167.2(6)
O3 U1 Li1 C37 -21.0(5)
N3 U1 Li1 C37 132.5(5)
N4 U1 Li1 C37 52.4(6)
N1 U1 Li1 C37 -95.5(6)
O2 U1 Li1 C38 -64.9(5)
O1 U1 Li1 C38 112.2(6)
N2 U1 Li1 C38 -134.1(4)
O3 U1 Li1 C38 12.1(4)
N3 U1 Li1 C38 165.6(3)
N4 U1 Li1 C38 85.5(4)
N1 U1 Li1 C38 -62.4(3)
